data_4345212
loop_
_publ_author_name
'Enakieva, Yulia Yu'
'Volostnykh, Marina V.'
'Nefedov, Sergey E.'
'Kirakosyan, Gayane A.'
'Gorbunova, Yulia G.'
'Tsivadze, Aslan Yu'
'Bessmertnykh-Lemeune, Alla G'
'Stern, Christine'
'Guilard, Roger'

_publ_section_title
;
 Gallium(III) and Indium(III) Complexes with meso-Monophosphorylated
 Porphyrins: Synthesis and Structure. A First Example of Dimers Formed by
 the Self-Assembly of meso-Porphyrinylphosphonic Acid Monoester.
;
_journal_issue 5
_journal_name_full 'Inorganic chemistry'
_journal_page_first 3055
_journal_page_last 3070
_journal_paper_doi 10.1021/acs.inorgchem.6b03160
_journal_volume 56
_journal_year 2017
_chemical_formula_sum 'C82 H66 Cl0 Ga2 N10 O6 P2'
_chemical_formula_weight 1488.82
_space_group_crystal_system monoclinic
_space_group_IT_number 14
_space_group_name_Hall '-P 2ybc'
_space_group_name_H-M_alt 'P 1 21/c 1'
_symmetry_space_group_name_Hall '-P 2ybc'
_symmetry_space_group_name_H-M 'P 1 21/c 1'
_atom_sites_solution_hydrogens geom
_audit_creation_method SHELXL-2014/7
_cell_angle_alpha 90
_cell_angle_beta 96.2650(10)
_cell_angle_gamma 90
_cell_formula_units_Z 2
_cell_length_a 13.2362(9)
_cell_length_b 16.2431(10)
_cell_length_c 19.9654(13)
_cell_measurement_reflns_used 4193
_cell_measurement_temperature 150(2)
_cell_measurement_theta_max 22.51
_cell_measurement_theta_min 2.32
_cell_volume 4266.9(5)
_computing_structure_refinement 'SHELXL-2014/7 (Sheldrick, 2014)'
_diffrn_ambient_temperature 150(2)
_diffrn_measured_fraction_theta_full 0.997
_diffrn_measured_fraction_theta_max 0.995
_diffrn_measurement_device_type 'Bruker APEX-II CCD'
_diffrn_measurement_method '\f and \w scans'
_diffrn_radiation_type MoK\a
_diffrn_radiation_wavelength 0.71073
_diffrn_reflns_av_R_equivalents 0.0752
_diffrn_reflns_av_unetI/netI 0.0868
_diffrn_reflns_Laue_measured_fraction_full 0.997
_diffrn_reflns_Laue_measured_fraction_max 0.995
_diffrn_reflns_limit_h_max 18
_diffrn_reflns_limit_h_min -18
_diffrn_reflns_limit_k_max 22
_diffrn_reflns_limit_k_min -22
_diffrn_reflns_limit_l_max 28
_diffrn_reflns_limit_l_min -27
_diffrn_reflns_number 43403
_diffrn_reflns_point_group_measured_fraction_full 0.997
_diffrn_reflns_point_group_measured_fraction_max 0.995
_diffrn_reflns_theta_full 25.242
_diffrn_reflns_theta_max 29.999
_diffrn_reflns_theta_min 2.052
_exptl_absorpt_coefficient_mu 0.722
_exptl_absorpt_correction_T_max 0.744
_exptl_absorpt_correction_T_min 0.643
_exptl_absorpt_correction_type multi-scan
_exptl_absorpt_process_details sadabs
_exptl_crystal_colour red
_exptl_crystal_density_diffrn 1.159
_exptl_crystal_description prizm
_exptl_crystal_F_000 1536
_exptl_crystal_size_max 0.240
_exptl_crystal_size_mid 0.220
_exptl_crystal_size_min 0.200
_refine_diff_density_max 0.374
_refine_diff_density_min -0.308
_refine_diff_density_rms 0.075
_refine_ls_extinction_method none
_refine_ls_goodness_of_fit_ref 0.967
_refine_ls_hydrogen_treatment constr
_refine_ls_matrix_type full
_refine_ls_number_parameters 463
_refine_ls_number_reflns 12391
_refine_ls_number_restraints 0
_refine_ls_restrained_S_all 0.967
_refine_ls_R_factor_all 0.0963
_refine_ls_R_factor_gt 0.0513
_refine_ls_shift/su_max 0.002
_refine_ls_shift/su_mean 0.000
_refine_ls_structure_factor_coef Fsqd
_refine_ls_weighting_details 'w=1/[\s^2^(Fo^2^)+(0.0748P)^2^] where P=(Fo^2^+2Fc^2^)/3'
_refine_ls_weighting_scheme calc
_refine_ls_wR_factor_gt 0.1271
_refine_ls_wR_factor_ref 0.1466
_reflns_Friedel_coverage 0.000
_reflns_number_gt 7529
_reflns_number_total 12391
_reflns_threshold_expression 'I > 2\s(I)'
_cod_data_source_file ic6b03160_si_004.cif
_cod_data_source_block dimgapy
_cod_depositor_comments 'Adding full bibliography for 4345212--4345213.cif.'
_cod_database_code 4345212
_shelx_shelxl_version_number 2014/7
_shelx_space_group_comment
;
The symmetry employed for this shelxl refinement is uniquely defined
by the following loop, which should always be used as a source of
symmetry information in preference to the above space-group names.
They are only intended as comments.
;
_shelx_estimated_absorpt_t_min 0.846
_shelx_estimated_absorpt_t_max 0.869

loop_
_space_group_symop_operation_xyz
'x, y, z'
'-x, y+1/2, -z+1/2'
'-x, -y, -z'
'x, -y-1/2, z-1/2'

loop_
_atom_site_label
_atom_site_type_symbol
_atom_site_fract_x
_atom_site_fract_y
_atom_site_fract_z
_atom_site_U_iso_or_equiv
_atom_site_adp_type
_atom_site_occupancy
_atom_site_site_symmetry_order
_atom_site_calc_flag
_atom_site_refinement_flags_posn
_atom_site_refinement_flags_adp
Ga1 Ga 0.01478(2) 0.02814(2) 0.84153(2) 0.02256(9) Uani 1 1 d . .
P1 P 0.04023(5) 0.17127(4) 0.95561(3) 0.02418(15) Uani 1 1 d . .
O1 O 0.07487(13) 0.11447(10) 0.90279(8) 0.0251(4) Uani 1 1 d . .
O2 O -0.04559(15) 0.22681(11) 0.93580(9) 0.0335(4) Uani 1 1 d . .
O3 O 0.14136(14) 0.22254(10) 0.97927(9) 0.0296(4) Uani 1 1 d . .
N1 N 0.12816(17) 0.04718(13) 0.78226(11) 0.0274(5) Uani 1 1 d . .
N2 N -0.07554(17) 0.11108(12) 0.78701(10) 0.0269(5) Uani 1 1 d . .
N3 N -0.10083(16) 0.00295(12) 0.89699(10) 0.0229(4) Uani 1 1 d . .
N4 N 0.09917(16) -0.06184(12) 0.89086(10) 0.0229(4) Uani 1 1 d . .
N5 N -0.04758(17) -0.06411(13) 0.76703(11) 0.0277(5) Uani 1 1 d . .
C1 C 0.2244(2) 0.01460(16) 0.79002(13) 0.0286(6) Uani 1 1 d . .
C2 C 0.2842(2) 0.05280(17) 0.74256(15) 0.0367(7) Uani 1 1 d . .
H2B H 0.3538 0.0425 0.7382 0.044 Uiso 1 1 calc R U
C3 C 0.2233(2) 0.10557(19) 0.70573(16) 0.0424(8) Uani 1 1 d . .
H3A H 0.2418 0.1390 0.6700 0.051 Uiso 1 1 calc R U
C4 C 0.1255(2) 0.10253(17) 0.72976(13) 0.0324(6) Uani 1 1 d . .
C5 C 0.0412(2) 0.14875(18) 0.70497(14) 0.0379(7) Uani 1 1 d . .
H5A H 0.0480 0.1812 0.6661 0.045 Uiso 1 1 calc R U
C6 C -0.0513(2) 0.15256(16) 0.73078(14) 0.0327(6) Uani 1 1 d . .
C7 C -0.1346(2) 0.20325(19) 0.70534(16) 0.0433(8) Uani 1 1 d . .
H7A H -0.1381 0.2367 0.6661 0.052 Uiso 1 1 calc R U
C8 C -0.2072(2) 0.19528(18) 0.74669(15) 0.0389(7) Uani 1 1 d . .
H8A H -0.2707 0.2230 0.7429 0.047 Uiso 1 1 calc R U
C9 C -0.1709(2) 0.13668(16) 0.79814(14) 0.0292(6) Uani 1 1 d . .
C10 C -0.2254(2) 0.10798(15) 0.84948(13) 0.0276(6) Uani 1 1 d . .
C11 C -0.3243(2) 0.14733(17) 0.85858(14) 0.0315(6) Uani 1 1 d . .
C12 C -0.3269(3) 0.22742(19) 0.88285(17) 0.0452(8) Uani 1 1 d . .
H12A H -0.2658 0.2582 0.8906 0.054 Uiso 1 1 calc R U
C13 C -0.4187(3) 0.2628(2) 0.89592(19) 0.0574(10) Uani 1 1 d . .
H13A H -0.4196 0.3179 0.9116 0.069 Uiso 1 1 calc R U
C14 C -0.5076(3) 0.2190(2) 0.8864(2) 0.0589(10) Uani 1 1 d . .
C15 C -0.6073(3) 0.2572(3) 0.9030(3) 0.0964(17) Uani 1 1 d . .
H15A H -0.6062 0.3167 0.8947 0.145 Uiso 1 1 calc R U
H15B H -0.6155 0.2472 0.9505 0.145 Uiso 1 1 calc R U
H15C H -0.6642 0.2323 0.8746 0.145 Uiso 1 1 calc R U
C16 C -0.5058(3) 0.1403(2) 0.8616(2) 0.0563(9) Uani 1 1 d . .
H16A H -0.5673 0.1099 0.8536 0.068 Uiso 1 1 calc R U
C17 C -0.4152(2) 0.10485(19) 0.84817(17) 0.0459(8) Uani 1 1 d . .
H17A H -0.4153 0.0501 0.8314 0.055 Uiso 1 1 calc R U
C18 C -0.1921(2) 0.04534(14) 0.89456(13) 0.0239(5) Uani 1 1 d . .
C19 C -0.2490(2) 0.01461(15) 0.94646(13) 0.0260(6) Uani 1 1 d . .
H19A H -0.3137 0.0338 0.9561 0.031 Uiso 1 1 calc R U
C20 C -0.19501(19) -0.04568(15) 0.97877(13) 0.0252(5) Uani 1 1 d . .
H20A H -0.2151 -0.0778 1.0148 0.030 Uiso 1 1 calc R U
C21 C -0.10038(19) -0.05329(14) 0.94906(12) 0.0210(5) Uani 1 1 d . .
C22 C -0.02101(19) -0.10830(14) 0.97028(12) 0.0211(5) Uani 1 1 d . .
C23 C 0.07014(19) -0.11311(14) 0.94086(12) 0.0219(5) Uani 1 1 d . .
C24 C 0.1517(2) -0.17017(15) 0.95960(13) 0.0263(5) Uani 1 1 d . .
H24A H 0.1514 -0.2128 0.9922 0.032 Uiso 1 1 calc R U
C25 C 0.2279(2) -0.15254(15) 0.92302(13) 0.0263(5) Uani 1 1 d . .
H25A H 0.2912 -0.1804 0.9250 0.032 Uiso 1 1 calc R U
C26 C 0.19687(19) -0.08423(15) 0.88038(13) 0.0244(5) Uani 1 1 d . .
C27 C 0.2572(2) -0.04721(15) 0.83558(13) 0.0266(6) Uani 1 1 d . .
C28 C 0.3635(2) -0.07931(16) 0.83612(14) 0.0302(6) Uani 1 1 d . .
C29 C 0.4312(2) -0.07538(18) 0.89494(16) 0.0373(7) Uani 1 1 d . .
H29A H 0.4108 -0.0496 0.9340 0.045 Uiso 1 1 calc R U
C30 C 0.5278(2) -0.10882(19) 0.89679(18) 0.0440(8) Uani 1 1 d . .
H30A H 0.5725 -0.1059 0.9373 0.053 Uiso 1 1 calc R U
C31 C 0.5605(3) -0.14635(19) 0.84087(19) 0.0469(8) Uani 1 1 d . .
C32 C 0.6653(3) -0.1826(3) 0.8448(2) 0.0728(12) Uani 1 1 d . .
H32A H 0.6711 -0.2167 0.8049 0.109 Uiso 1 1 calc R U
H32B H 0.6777 -0.2166 0.8854 0.109 Uiso 1 1 calc R U
H32C H 0.7156 -0.1382 0.8466 0.109 Uiso 1 1 calc R U
C33 C 0.4944(3) -0.14949(19) 0.78265(18) 0.0465(8) Uani 1 1 d . .
H33A H 0.5159 -0.1740 0.7434 0.056 Uiso 1 1 calc R U
C34 C 0.3966(2) -0.11739(18) 0.78040(16) 0.0395(7) Uani 1 1 d . .
H34A H 0.3518 -0.1217 0.7400 0.047 Uiso 1 1 calc R U
C35 C 0.1332(3) 0.29104(18) 1.02469(17) 0.0474(8) Uani 1 1 d . .
H35A H 0.1403 0.2711 1.0718 0.057 Uiso 1 1 calc R U
H35B H 0.0656 0.3173 1.0152 0.057 Uiso 1 1 calc R U
C36 C 0.2141(4) 0.3519(2) 1.0156(2) 0.0755(13) Uani 1 1 d . .
H36A H 0.2062 0.3998 1.0445 0.113 Uiso 1 1 calc R U
H36B H 0.2087 0.3694 0.9684 0.113 Uiso 1 1 calc R U
H36C H 0.2808 0.3267 1.0280 0.113 Uiso 1 1 calc R U
C37 C 0.0123(2) -0.11642(18) 0.73823(15) 0.0372(7) Uani 1 1 d . .
H37A H 0.0835 -0.1141 0.7513 0.045 Uiso 1 1 calc R U
C38 C -0.0238(3) -0.17354(19) 0.69059(16) 0.0433(8) Uani 1 1 d . .
H38A H 0.0215 -0.2096 0.6713 0.052 Uiso 1 1 calc R U
C39 C -0.1255(3) -0.1774(2) 0.67163(16) 0.0475(8) Uani 1 1 d . .
H39A H -0.1526 -0.2174 0.6398 0.057 Uiso 1 1 calc R U
C40 C -0.1887(3) -0.1227(2) 0.69913(19) 0.0584(10) Uani 1 1 d . .
H40A H -0.2598 -0.1229 0.6856 0.070 Uiso 1 1 calc R U
C41 C -0.1465(2) -0.0675(2) 0.74682(16) 0.0452(8) Uani 1 1 d . .
H41A H -0.1903 -0.0301 0.7661 0.054 Uiso 1 1 calc R U

loop_
_atom_site_aniso_label
_atom_site_aniso_U_11
_atom_site_aniso_U_22
_atom_site_aniso_U_33
_atom_site_aniso_U_23
_atom_site_aniso_U_13
_atom_site_aniso_U_12
Ga1 0.02977(16) 0.02120(14) 0.01691(14) 0.00167(11) 0.00349(11) 0.00046(11)
P1 0.0330(4) 0.0201(3) 0.0201(3) 0.0025(3) 0.0058(3) 0.0003(3)
O1 0.0334(10) 0.0232(9) 0.0192(9) 0.0005(7) 0.0044(8) -0.0033(7)
O2 0.0423(11) 0.0304(10) 0.0290(10) 0.0126(8) 0.0096(9) 0.0090(8)
O3 0.0406(11) 0.0241(9) 0.0250(10) -0.0039(7) 0.0081(8) -0.0079(8)
N1 0.0368(13) 0.0265(11) 0.0198(11) 0.0019(9) 0.0063(10) -0.0026(9)
N2 0.0350(13) 0.0267(11) 0.0185(11) 0.0028(9) 0.0001(9) 0.0003(9)
N3 0.0283(12) 0.0218(9) 0.0185(11) 0.0008(8) 0.0014(9) 0.0021(9)
N4 0.0293(12) 0.0218(10) 0.0181(11) -0.0015(8) 0.0047(9) -0.0001(9)
N5 0.0320(13) 0.0299(11) 0.0208(11) -0.0019(9) 0.0010(10) 0.0002(9)
C1 0.0330(15) 0.0291(14) 0.0252(14) -0.0033(11) 0.0103(12) -0.0032(11)
C2 0.0392(17) 0.0363(15) 0.0374(17) 0.0053(13) 0.0168(14) -0.0041(13)
C3 0.050(2) 0.0430(17) 0.0364(17) 0.0120(14) 0.0167(15) -0.0050(14)
C4 0.0435(17) 0.0320(14) 0.0221(14) 0.0043(11) 0.0052(12) -0.0030(12)
C5 0.053(2) 0.0375(16) 0.0231(14) 0.0117(12) 0.0060(14) -0.0016(14)
C6 0.0460(17) 0.0289(14) 0.0229(14) 0.0091(11) 0.0029(12) 0.0033(12)
C7 0.052(2) 0.0423(17) 0.0343(17) 0.0164(14) 0.0008(15) 0.0059(15)
C8 0.0439(18) 0.0335(15) 0.0373(17) 0.0126(13) -0.0035(14) 0.0060(13)
C9 0.0308(15) 0.0281(13) 0.0275(14) 0.0029(11) -0.0030(12) 0.0029(11)
C10 0.0292(14) 0.0252(13) 0.0273(14) 0.0004(11) -0.0021(11) 0.0009(11)
C11 0.0318(15) 0.0314(14) 0.0302(15) 0.0029(12) -0.0015(12) 0.0063(11)
C12 0.0442(19) 0.0393(17) 0.051(2) -0.0070(15) -0.0019(15) 0.0071(14)
C13 0.057(2) 0.047(2) 0.069(3) -0.0067(18) 0.0080(19) 0.0215(17)
C14 0.046(2) 0.063(2) 0.069(3) 0.017(2) 0.0112(19) 0.0261(18)
C15 0.060(3) 0.106(4) 0.128(4) 0.013(3) 0.029(3) 0.041(3)
C16 0.0329(18) 0.059(2) 0.075(3) 0.008(2) -0.0027(17) 0.0025(16)
C17 0.0384(18) 0.0377(17) 0.060(2) -0.0015(15) -0.0043(16) 0.0054(14)
C18 0.0270(13) 0.0229(12) 0.0215(13) -0.0014(10) 0.0007(10) 0.0019(10)
C19 0.0258(14) 0.0272(14) 0.0250(14) -0.0020(10) 0.0020(11) 0.0011(10)
C20 0.0274(14) 0.0280(13) 0.0204(13) -0.0004(10) 0.0042(11) -0.0014(10)
C21 0.0261(13) 0.0214(11) 0.0155(12) 0.0006(9) 0.0018(10) -0.0014(9)
C22 0.0272(13) 0.0192(11) 0.0164(12) -0.0016(9) 0.0003(10) -0.0010(9)
C23 0.0286(13) 0.0181(11) 0.0183(12) -0.0005(9) -0.0003(10) -0.0003(10)
C24 0.0316(14) 0.0233(12) 0.0240(13) -0.0003(10) 0.0031(11) 0.0023(10)
C25 0.0290(14) 0.0238(12) 0.0263(14) -0.0012(10) 0.0040(11) 0.0023(10)
C26 0.0292(14) 0.0223(12) 0.0221(13) -0.0033(10) 0.0043(11) -0.0007(10)
C27 0.0303(14) 0.0265(13) 0.0236(13) -0.0032(10) 0.0062(11) -0.0030(10)
C28 0.0328(15) 0.0278(13) 0.0312(15) 0.0006(11) 0.0084(12) -0.0029(11)
C29 0.0342(16) 0.0390(16) 0.0397(17) -0.0044(13) 0.0079(13) -0.0067(13)
C30 0.0315(16) 0.0434(18) 0.057(2) 0.0000(16) 0.0036(15) -0.0047(13)
C31 0.0407(19) 0.0378(17) 0.065(2) 0.0001(16) 0.0175(17) 0.0031(14)
C32 0.047(2) 0.073(3) 0.100(3) -0.003(2) 0.013(2) 0.0173(19)
C33 0.048(2) 0.0445(18) 0.050(2) -0.0003(15) 0.0174(17) 0.0060(15)
C34 0.0456(18) 0.0375(16) 0.0371(17) -0.0029(13) 0.0120(14) 0.0028(13)
C35 0.062(2) 0.0400(17) 0.0411(19) -0.0169(15) 0.0094(16) -0.0061(16)
C36 0.127(4) 0.046(2) 0.056(2) -0.0168(18) 0.022(2) -0.035(2)
C37 0.0369(17) 0.0394(16) 0.0357(17) -0.0099(13) 0.0059(13) -0.0002(13)
C38 0.049(2) 0.0459(18) 0.0354(17) -0.0169(14) 0.0058(15) 0.0049(15)
C39 0.053(2) 0.0508(19) 0.0375(18) -0.0239(15) 0.0010(16) -0.0035(16)
C40 0.042(2) 0.071(2) 0.060(2) -0.032(2) -0.0042(17) -0.0068(18)
C41 0.0381(18) 0.0513(19) 0.0454(19) -0.0191(16) 0.0016(15) 0.0047(15)

loop_
_atom_type_symbol
_atom_type_description
_atom_type_scat_dispersion_real
_atom_type_scat_dispersion_imag
_atom_type_scat_source
C C 0.0033 0.0016 'International Tables Vol C Tables 4.2.6.8 and 6.1.1.4'
H H 0.0000 0.0000 'International Tables Vol C Tables 4.2.6.8 and 6.1.1.4'
N N 0.0061 0.0033 'International Tables Vol C Tables 4.2.6.8 and 6.1.1.4'
O O 0.0106 0.0060 'International Tables Vol C Tables 4.2.6.8 and 6.1.1.4'
P P 0.1023 0.0942 'International Tables Vol C Tables 4.2.6.8 and 6.1.1.4'
Cl Cl 0.1484 0.1585 'International Tables Vol C Tables 4.2.6.8 and 6.1.1.4'
Ga Ga 0.2307 1.6083 'International Tables Vol C Tables 4.2.6.8 and 6.1.1.4'

loop_
_geom_angle_atom_site_label_1
_geom_angle_atom_site_label_2
_geom_angle_atom_site_label_3
_geom_angle
_geom_angle_site_symmetry_3
O1 Ga1 N3 94.72(8) .
O1 Ga1 N4 92.74(8) .
N3 Ga1 N4 89.88(8) .
O1 Ga1 N1 88.82(8) .
N3 Ga1 N1 176.42(8) .
N4 Ga1 N1 89.42(8) .
O1 Ga1 N2 91.98(8) .
N3 Ga1 N2 89.51(8) .
N4 Ga1 N2 175.27(8) .
N1 Ga1 N2 90.91(9) .
O1 Ga1 N5 175.89(7) .
N3 Ga1 N5 88.97(8) .
N4 Ga1 N5 89.06(8) .
N1 Ga1 N5 87.51(8) .
N2 Ga1 N5 86.24(8) .
O2 P1 O1 118.14(11) .
O2 P1 O3 110.87(11) .
O1 P1 O3 102.46(10) .
O2 P1 C22 112.77(11) 3_557
O1 P1 C22 107.53(10) 3_557
O3 P1 C22 103.66(10) 3_557
P1 O1 Ga1 137.37(11) .
C35 O3 P1 117.83(18) .
C1 N1 C4 106.5(2) .
C1 N1 Ga1 127.62(17) .
C4 N1 Ga1 125.60(19) .
C9 N2 C6 106.6(2) .
C9 N2 Ga1 127.72(17) .
C6 N2 Ga1 125.72(18) .
C21 N3 C18 106.6(2) .
C21 N3 Ga1 127.05(17) .
C18 N3 Ga1 125.99(16) .
C26 N4 C23 106.8(2) .
C26 N4 Ga1 126.26(16) .
C23 N4 Ga1 126.97(17) .
C41 N5 C37 117.1(2) .
C41 N5 Ga1 121.10(19) .
C37 N5 Ga1 121.78(19) .
N1 C1 C27 124.8(2) .
N1 C1 C2 109.2(2) .
C27 C1 C2 125.9(3) .
C3 C2 C1 107.2(3) .
C2 C3 C4 107.8(2) .
N1 C4 C5 125.2(3) .
N1 C4 C3 109.2(2) .
C5 C4 C3 125.6(3) .
C6 C5 C4 126.9(3) .
N2 C6 C5 125.3(3) .
N2 C6 C7 109.4(3) .
C5 C6 C7 125.2(3) .
C8 C7 C6 107.7(3) .
C7 C8 C9 107.3(3) .
N2 C9 C10 125.2(2) .
N2 C9 C8 109.0(2) .
C10 C9 C8 125.7(3) .
C9 C10 C18 124.4(2) .
C9 C10 C11 118.6(2) .
C18 C10 C11 117.0(2) .
C17 C11 C12 117.7(3) .
C17 C11 C10 122.1(3) .
C12 C11 C10 120.1(3) .
C13 C12 C11 120.4(3) .
C14 C13 C12 120.9(3) .
C13 C14 C16 119.0(3) .
C13 C14 C15 120.6(4) .
C16 C14 C15 120.4(4) .
C14 C16 C17 120.5(3) .
C11 C17 C16 121.5(3) .
N3 C18 C10 126.6(2) .
N3 C18 C19 109.0(2) .
C10 C18 C19 124.4(2) .
C20 C19 C18 108.0(2) .
C19 C20 C21 107.8(2) .
N3 C21 C22 125.9(2) .
N3 C21 C20 108.6(2) .
C22 C21 C20 125.5(2) .
C23 C22 C21 123.9(2) .
C23 C22 P1 120.49(18) 3_557
C21 C22 P1 115.51(17) 3_557
N4 C23 C22 126.0(2) .
N4 C23 C24 108.4(2) .
C22 C23 C24 125.6(2) .
C25 C24 C23 108.0(2) .
C24 C25 C26 107.8(2) .
N4 C26 C27 126.4(2) .
N4 C26 C25 109.1(2) .
C27 C26 C25 124.6(2) .
C1 C27 C26 124.7(2) .
C1 C27 C28 118.7(2) .
C26 C27 C28 116.5(2) .
C34 C28 C29 117.7(3) .
C34 C28 C27 121.9(3) .
C29 C28 C27 120.3(2) .
C30 C29 C28 120.6(3) .
C31 C30 C29 121.4(3) .
C33 C31 C30 118.1(3) .
C33 C31 C32 121.9(3) .
C30 C31 C32 120.0(3) .
C31 C33 C34 121.1(3) .
C28 C34 C33 121.0(3) .
O3 C35 C36 109.4(3) .
N5 C37 C38 123.3(3) .
C39 C38 C37 118.9(3) .
C38 C39 C40 119.0(3) .
C39 C40 C41 118.5(3) .
N5 C41 C40 123.2(3) .

loop_
_geom_bond_atom_site_label_1
_geom_bond_atom_site_label_2
_geom_bond_distance
_geom_bond_site_symmetry_2
Ga1 O1 1.9705(17) .
Ga1 N3 2.026(2) .
Ga1 N4 2.028(2) .
Ga1 N1 2.034(2) .
Ga1 N2 2.036(2) .
Ga1 N5 2.207(2) .
P1 O2 1.4706(19) .
P1 O1 1.5097(17) .
P1 O3 1.6032(19) .
P1 C22 1.839(2) 3_557
O3 C35 1.447(3) .
N1 C1 1.372(3) .
N1 C4 1.379(3) .
N2 C9 1.370(3) .
N2 C6 1.377(3) .
N3 C21 1.383(3) .
N3 C18 1.387(3) .
N4 C26 1.381(3) .
N4 C23 1.386(3) .
N5 C41 1.328(4) .
N5 C37 1.334(3) .
C1 C27 1.392(4) .
C1 C2 1.440(4) .
C2 C3 1.340(4) .
C3 C4 1.430(4) .
C4 C5 1.390(4) .
C5 C6 1.380(4) .
C6 C7 1.425(4) .
C7 C8 1.339(4) .
C8 C9 1.444(4) .
C9 C10 1.396(4) .
C10 C18 1.397(3) .
C10 C11 1.486(4) .
C11 C17 1.382(4) .
C11 C12 1.390(4) .
C12 C13 1.393(4) .
C13 C14 1.370(5) .
C14 C16 1.373(5) .
C14 C15 1.527(5) .
C16 C17 1.383(4) .
C18 C19 1.435(3) .
C19 C20 1.336(4) .
C20 C21 1.449(3) .
C21 C22 1.409(3) .
C22 C23 1.401(3) .
C22 P1 1.839(2) 3_557
C23 C24 1.441(3) .
C24 C25 1.339(3) .
C25 C26 1.431(3) .
C26 C27 1.398(3) .
C27 C28 1.500(4) .
C28 C34 1.385(4) .
C28 C29 1.399(4) .
C29 C30 1.386(4) .
C30 C31 1.382(4) .
C31 C33 1.378(5) .
C31 C32 1.501(5) .
C33 C34 1.392(4) .
C35 C36 1.483(5) .
C37 C38 1.377(4) .
C38 C39 1.360(4) .
C39 C40 1.375(4) .
C40 C41 1.381(4) .
